data_7109210
loop_
_publ_author_name
'Hong-Xi Li'
'Wei Zhao'
'Hai-Yan Li'
'Zhong-Lin Xu'
'Wen-Xia Wang'
'Jian-Ping Lang'

_publ_section_title
;
 Cu30I16(mtpmt)12(mu10--S4)]: an unusual 30--membered copper(I) cluster
 derived from the C-S bond cleavage and its use in heterogeneous catalysis
;
_journal_name_full Chem.Commun.
_journal_page_first 4259
_journal_paper_doi 10.1039/c2cc36736j
_journal_volume 49
_journal_year 2013
_chemical_formula_moiety 'C144 H132 Cu30 I16 N24 S16, 3(H3 C2 N)'
_chemical_formula_sum 'C150 H141 Cu30 I16 N27 S16'
_chemical_formula_weight 6771.46
_chemical_name_systematic
;
?
;
_space_group_IT_number 15
_symmetry_cell_setting monoclinic
_symmetry_space_group_name_Hall '-C 2yc'
_symmetry_space_group_name_H-M 'C 1 2/c 1'
_atom_sites_solution_hydrogens geom
_atom_sites_solution_primary direct
_atom_sites_solution_secondary difmap
_audit_creation_method SHELXL-97
_cell_angle_alpha 90.00
_cell_angle_beta 106.70(3)
_cell_angle_gamma 90.00
_cell_formula_units_Z 4
_cell_length_a 31.206(6)
_cell_length_b 32.079(6)
_cell_length_c 20.393(4)
_cell_measurement_reflns_used 21308
_cell_measurement_temperature 193(2)
_cell_measurement_theta_max 27.4855
_cell_measurement_theta_min 3.0074
_cell_volume 19554(7)
_computing_structure_refinement 'SHELXL-97 (Sheldrick, 1997)'
_computing_structure_solution 'SHELXS-97 (Sheldrick, 1990)'
_diffrn_ambient_temperature 193(2)
_diffrn_measured_fraction_theta_full 0.987
_diffrn_measured_fraction_theta_max 0.987
_diffrn_measurement_device_type 'Rigaku Mercury'
_diffrn_measurement_method \w
_diffrn_radiation_monochromator graphite
_diffrn_radiation_source 'fine-focus sealed tube'
_diffrn_radiation_type MoK\a
_diffrn_radiation_wavelength 0.71073
_diffrn_reflns_av_R_equivalents 0.0691
_diffrn_reflns_av_sigmaI/netI 0.1032
_diffrn_reflns_limit_h_max 40
_diffrn_reflns_limit_h_min -35
_diffrn_reflns_limit_k_max 26
_diffrn_reflns_limit_k_min -41
_diffrn_reflns_limit_l_max 17
_diffrn_reflns_limit_l_min -26
_diffrn_reflns_number 49699
_diffrn_reflns_theta_full 27.46
_diffrn_reflns_theta_max 27.46
_diffrn_reflns_theta_min 3.01
_diffrn_standards_decay_% 0
_diffrn_standards_interval_count 0
_diffrn_standards_interval_time 0
_diffrn_standards_number 0
_exptl_absorpt_coefficient_mu 5.931
_exptl_absorpt_correction_T_max 0.3834
_exptl_absorpt_correction_T_min 0.1554
_exptl_absorpt_correction_type multi-scan
_exptl_absorpt_process_details 'Jacobson, R. (1998) Private communication.'
_exptl_crystal_colour red
_exptl_crystal_density_diffrn 2.300
_exptl_crystal_density_method 'not measured'
_exptl_crystal_description block
_exptl_crystal_F_000 12816
_exptl_crystal_size_max 0.50
_exptl_crystal_size_mid 0.40
_exptl_crystal_size_min 0.20
_refine_diff_density_max 2.290
_refine_diff_density_min -1.322
_refine_diff_density_rms 0.207
_refine_ls_extinction_method none
_refine_ls_goodness_of_fit_ref 1.171
_refine_ls_hydrogen_treatment constr
_refine_ls_matrix_type full
_refine_ls_number_parameters 1092
_refine_ls_number_reflns 22097
_refine_ls_number_restraints 0
_refine_ls_restrained_S_all 1.171
_refine_ls_R_factor_all 0.1243
_refine_ls_R_factor_gt 0.0930
_refine_ls_shift/su_max 0.001
_refine_ls_shift/su_mean 0.000
_refine_ls_structure_factor_coef Fsqd
_refine_ls_weighting_details 'calc w=1/[\s^2^(Fo^2^)+(0.1000P)^2^+0.0000P] where P=(Fo^2^+2Fc^2^)/3'
_refine_ls_weighting_scheme calc
_refine_ls_wR_factor_gt 0.2289
_refine_ls_wR_factor_ref 0.2540
_reflns_number_gt 16417
_reflns_number_total 22097
_reflns_threshold_expression >2sigma(I)
_cod_data_source_file c2cc36736j.txt
_cod_data_source_block t
_cod_original_sg_symbol_H-M 'C 2/c'
_cod_database_code 7109210

loop_
_symmetry_equiv_pos_as_xyz
'x, y, z'
'-x, y, -z+1/2'
'x+1/2, y+1/2, z'
'-x+1/2, y+1/2, -z+1/2'
'-x, -y, -z'
'x, -y, z-1/2'
'-x+1/2, -y+1/2, -z'
'x+1/2, -y+1/2, z-1/2'

loop_
_atom_site_label
_atom_site_type_symbol
_atom_site_fract_x
_atom_site_fract_y
_atom_site_fract_z
_atom_site_U_iso_or_equiv
_atom_site_adp_type
_atom_site_occupancy
_atom_site_symmetry_multiplicity
_atom_site_calc_flag
_atom_site_refinement_flags
_atom_site_disorder_group
Cu1 Cu 0.24876(6) 0.95663(5) 0.96297(7) 0.0408(4) Uani 1 1 d . .
Cu2 Cu 0.16856(6) 0.93622(5) 0.89126(7) 0.0435(4) Uani 1 1 d . .
Cu3 Cu 0.21765(6) 0.87187(5) 0.97005(7) 0.0422(4) Uani 1 1 d . .
Cu4 Cu 0.06537(6) 0.76849(5) 1.07361(8) 0.0458(4) Uani 1 1 d . .
Cu5 Cu 0.11476(6) 0.74723(5) 1.19135(8) 0.0431(4) Uani 1 1 d . .
Cu6 Cu 0.15531(6) 0.76553(5) 1.08224(7) 0.0442(4) Uani 1 1 d . .
Cu7 Cu 0.22387(7) 0.72026(6) 0.75919(8) 0.0545(5) Uani 1 1 d . .
Cu8 Cu 0.20314(6) 0.80481(5) 0.72451(7) 0.0421(4) Uani 1 1 d . .
Cu9 Cu 0.22851(6) 0.78358(5) 0.86329(7) 0.0418(4) Uani 1 1 d . .
Cu10 Cu 0.17043(6) 0.63930(6) 0.84387(7) 0.0507(4) Uani 1 1 d . .
Cu11 Cu 0.10144(6) 0.64243(5) 0.89956(7) 0.0404(4) Uani 1 1 d . .
Cu12 Cu 0.17602(6) 0.69256(5) 0.95546(7) 0.0410(4) Uani 1 1 d . .
Cu13 Cu 0.14554(6) 0.79622(6) 0.93125(8) 0.0547(5) Uani 1 1 d . .
Cu14 Cu 0.10255(6) 0.87785(5) 1.01046(7) 0.0446(4) Uani 1 1 d . .
Cu15 Cu 0.12868(6) 0.91921(5) 1.12361(7) 0.0435(4) Uani 1 1 d . .
I1 I 0.20523(4) 1.00313(3) 0.86327(4) 0.0513(2) Uani 1 1 d . .
I2 I 0.03160(3) 0.72700(4) 1.15533(5) 0.0575(3) Uani 1 1 d . .
I3 I 0.17868(3) 0.74443(3) 0.64092(4) 0.0513(2) Uani 1 1 d . .
I4 I 0.09016(3) 0.61773(3) 0.77707(4) 0.0507(2) Uani 1 1 d . .
I5 I 0.22991(4) 0.64132(3) 0.77950(5) 0.0542(3) Uani 1 1 d . .
I6 I 0.15422(3) 0.73820(2) 0.84166(3) 0.03521(19) Uani 1 1 d . .
I7 I 0.07475(3) 0.83683(3) 0.89421(4) 0.0426(2) Uani 1 1 d . .
I8 I 0.05209(3) 0.93658(3) 1.04568(5) 0.0542(2) Uani 1 1 d . .
S1 S 0.29432(11) 0.87521(10) 1.04319(14) 0.0375(7) Uani 1 1 d . .
S2 S 0.16413(12) 0.91499(11) 0.99360(14) 0.0406(7) Uani 1 1 d . .
S3 S 0.21909(11) 0.85478(10) 0.86124(14) 0.0387(7) Uani 1 1 d . .
S4 S 0.12844(11) 0.70646(10) 1.02128(14) 0.0376(7) Uani 1 1 d . .
S5 S 0.21534(12) 0.74474(9) 1.17672(14) 0.0386(7) Uani 1 1 d . .
S6 S 0.11236(12) 0.82328(10) 1.09176(14) 0.0418(8) Uani 1 1 d . .
S7 S 0.20335(12) 0.80670(10) 1.02344(14) 0.0414(7) Uani 1 1 d . .
S8 S 0.24656(13) 0.71912(11) 1.01470(15) 0.0318(11) Uani 0.830(10) 1 d P 1
S8A S 0.2284(5) 0.7432(5) 1.0288(8) 0.028(5) Uani 0.170(10) 1 d P 2
N1 N 0.3079(4) 0.9345(3) 0.9596(5) 0.035(2) Uani 1 1 d . .
N2 N 0.3719(4) 0.8962(3) 1.0222(5) 0.036(2) Uani 1 1 d . .
N3 N 0.2349(4) 0.9616(3) 1.0526(4) 0.034(2) Uani 1 1 d . .
N4 N 0.1861(4) 0.9454(3) 1.1201(5) 0.037(2) Uani 1 1 d . .
N5 N 0.1454(4) 0.9001(3) 0.8086(4) 0.037(2) Uani 1 1 d . .
N6 N 0.1565(4) 0.8422(3) 0.7428(4) 0.039(3) Uani 1 1 d . .
N7 N 0.0470(4) 0.7415(3) 0.9812(5) 0.040(3) Uani 1 1 d . .
N8 N 0.0632(4) 0.6901(3) 0.9065(4) 0.041(3) Uani 1 1 d . .
N9 N 0.1559(4) 0.6985(3) 1.2168(5) 0.042(3) Uani 1 1 d . .
N10 N 0.2323(3) 0.6784(3) 1.2601(4) 0.037(2) Uani 1 1 d . .
N11 N 0.1357(4) 0.8047(3) 1.2248(5) 0.039(2) Uani 1 1 d . .
N12 N 0.1414(4) 0.8754(4) 1.1974(5) 0.044(3) Uani 1 1 d . .
C1 C 0.3287(4) 0.9049(4) 1.0053(6) 0.039(3) Uani 1 1 d . .
C2 C 0.3337(5) 0.9537(4) 0.9264(6) 0.044(3) Uani 1 1 d . .
H2 H 0.3208 0.9749 0.8962 0.053 Uiso 1 1 calc R .
C3 C 0.3770(5) 0.9442(5) 0.9340(7) 0.053(4) Uani 1 1 d . .
C4 C 0.3961(4) 0.9159(4) 0.9860(5) 0.032(2) Uani 1 1 d . .
C5 C 0.4045(7) 0.9653(7) 0.8927(10) 0.106(9) Uani 1 1 d . .
H5A H 0.4033 0.9490 0.8527 0.160 Uiso 1 1 calc R .
H5B H 0.4351 0.9677 0.9202 0.160 Uiso 1 1 calc R .
H5C H 0.3926 0.9926 0.8790 0.160 Uiso 1 1 calc R .
C6 C 0.4450(5) 0.9051(4) 1.0080(6) 0.046(3) Uani 1 1 d . .
C7 C 0.4742(5) 0.9206(6) 1.0662(8) 0.068(5) Uani 1 1 d . .
H7 H 0.4643 0.9405 1.0915 0.082 Uiso 1 1 calc R .
C8 C 0.5184(6) 0.9075(6) 1.0883(7) 0.063(4) Uani 1 1 d . .
H8 H 0.5369 0.9188 1.1284 0.076 Uiso 1 1 calc R .
C9 C 0.5355(5) 0.8797(6) 1.0552(7) 0.058(4) Uani 1 1 d . .
C10 C 0.5056(5) 0.8621(5) 0.9947(8) 0.061(4) Uani 1 1 d . .
H10 H 0.5158 0.8419 0.9702 0.073 Uiso 1 1 calc R .
C11 C 0.4619(6) 0.8752(6) 0.9729(8) 0.071(5) Uani 1 1 d . .
H11 H 0.4430 0.8636 0.9334 0.085 Uiso 1 1 calc R .
C12 C 0.5838(5) 0.8646(6) 1.0793(8) 0.070(5) Uani 1 1 d . .
H12A H 0.6031 0.8877 1.0979 0.105 Uiso 1 1 calc R .
H12B H 0.5921 0.8530 1.0413 0.105 Uiso 1 1 calc R .
H12C H 0.5867 0.8437 1.1139 0.105 Uiso 1 1 calc R .
C13 C 0.1981(4) 0.9438(4) 1.0613(5) 0.036(3) Uani 1 1 d . .
C14 C 0.2174(5) 0.9629(4) 1.1733(6) 0.043(3) Uani 1 1 d . .
H14 H 0.2100 0.9651 1.2143 0.052 Uiso 1 1 calc R .
C15 C 0.2573(5) 0.9771(5) 1.1736(6) 0.048(3) Uani 1 1 d . .
C16 C 0.2650(5) 0.9794(4) 1.1078(6) 0.041(3) Uani 1 1 d . .
C17 C 0.2906(6) 0.9931(6) 1.2382(7) 0.079(6) Uani 1 1 d . .
H17A H 0.2749 1.0047 1.2680 0.118 Uiso 1 1 calc R .
H17B H 0.3089 1.0143 1.2265 0.118 Uiso 1 1 calc R .
H17C H 0.3093 0.9706 1.2609 0.118 Uiso 1 1 calc R .
C18 C 0.3049(5) 0.9987(4) 1.0939(6) 0.044(3) Uani 1 1 d . .
C19 C 0.3466(5) 0.9845(4) 1.1305(7) 0.052(4) Uani 1 1 d . .
H19 H 0.3497 0.9644 1.1644 0.063 Uiso 1 1 calc R .
C20 C 0.3839(6) 1.0010(5) 1.1154(8) 0.060(4) Uani 1 1 d . .
H20 H 0.4123 0.9922 1.1406 0.073 Uiso 1 1 calc R .
C21 C 0.3801(7) 1.0304(5) 1.0637(10) 0.075(5) Uani 1 1 d . .
C22 C 0.3375(7) 1.0434(5) 1.0289(8) 0.064(4) Uani 1 1 d . .
H22 H 0.3340 1.0636 0.9951 0.077 Uiso 1 1 calc R .
C23 C 0.3000(6) 1.0274(4) 1.0426(6) 0.050(3) Uani 1 1 d . .
H23 H 0.2716 1.0361 1.0173 0.059 Uiso 1 1 calc R .
C24 C 0.4204(9) 1.0505(8) 1.0491(12) 0.125(10) Uani 1 1 d . .
H24A H 0.4421 1.0295 1.0482 0.188 Uiso 1 1 calc R .
H24B H 0.4334 1.0705 1.0843 0.188 Uiso 1 1 calc R .
H24C H 0.4112 1.0644 1.0056 0.188 Uiso 1 1 calc R .
C25 C 0.1691(4) 0.8664(4) 0.7986(5) 0.038(3) Uani 1 1 d . .
C26 C 0.1181(4) 0.8527(4) 0.6952(6) 0.039(3) Uani 1 1 d . .
H26 H 0.1089 0.8364 0.6559 0.047 Uiso 1 1 calc R .
C27 C 0.0923(5) 0.8852(4) 0.7010(5) 0.044(3) Uani 1 1 d . .
C28 C 0.1069(4) 0.9114(4) 0.7595(5) 0.037(3) Uani 1 1 d . .
C29 C 0.0480(5) 0.8940(5) 0.6458(7) 0.069(5) Uani 1 1 d . .
H29A H 0.0506 0.9192 0.6221 0.104 Uiso 1 1 calc R .
H29B H 0.0243 0.8968 0.6669 0.104 Uiso 1 1 calc R .
H29C H 0.0413 0.8712 0.6138 0.104 Uiso 1 1 calc R .
C30 C 0.0864(5) 0.9497(4) 0.7752(6) 0.046(3) Uani 1 1 d . .
C31 C 0.0799(5) 0.9842(5) 0.7325(7) 0.052(4) Uani 1 1 d . .
H31 H 0.0849 0.9817 0.6898 0.062 Uiso 1 1 calc R .
C32 C 0.0660(6) 1.0225(5) 0.7516(8) 0.063(4) Uani 1 1 d . .
H32 H 0.0633 1.0457 0.7232 0.076 Uiso 1 1 calc R .
C33 C 0.0565(6) 1.0253(4) 0.8123(8) 0.060(4) Uani 1 1 d . .
C34 C 0.0614(5) 0.9910(4) 0.8552(7) 0.054(4) Uani 1 1 d . .
H34 H 0.0548 0.9930 0.8967 0.065 Uiso 1 1 calc R .
C35 C 0.0760(5) 0.9548(5) 0.8358(6) 0.050(4) Uani 1 1 d . .
H35 H 0.0791 0.9320 0.8650 0.060 Uiso 1 1 calc R .
C36 C 0.0435(9) 1.0670(6) 0.8364(10) 0.098(7) Uani 1 1 d . .
H36A H 0.0624 1.0885 0.8273 0.146 Uiso 1 1 calc R .
H36B H 0.0470 1.0657 0.8847 0.146 Uiso 1 1 calc R .
H36C H 0.0128 1.0730 0.8124 0.146 Uiso 1 1 calc R .
C37 C 0.0751(4) 0.7135(4) 0.9658(6) 0.041(3) Uani 1 1 d . .
C38 C 0.0053(4) 0.7483(4) 0.9381(5) 0.036(3) Uani 1 1 d . .
C39 C -0.0068(5) 0.7267(4) 0.8749(6) 0.046(3) Uani 1 1 d . .
C40 C 0.0236(4) 0.6990(4) 0.8638(5) 0.038(3) Uani 1 1 d . .
H40 H 0.0156 0.6850 0.8221 0.045 Uiso 1 1 calc R .
C41 C -0.0501(5) 0.7379(5) 0.8210(7) 0.059(4) Uani 1 1 d . .
H41A H -0.0456 0.7624 0.7969 0.088 Uiso 1 1 calc R .
H41B H -0.0731 0.7431 0.8428 0.088 Uiso 1 1 calc R .
H41C H -0.0590 0.7152 0.7893 0.088 Uiso 1 1 calc R .
C42 C -0.0245(4) 0.7746(5) 0.9652(6) 0.044(3) Uani 1 1 d . .
C43 C -0.0102(6) 0.8123(5) 0.9923(7) 0.061(4) Uani 1 1 d . .
H43 H 0.0174 0.8223 0.9904 0.073 Uiso 1 1 calc R .
C44 C -0.0363(5) 0.8365(5) 1.0231(7) 0.056(4) Uani 1 1 d . .
H44 H -0.0264 0.8627 1.0405 0.068 Uiso 1 1 calc R .
C45 C -0.0768(6) 0.8212(5) 1.0274(7) 0.057(4) Uani 1 1 d . .
C46 C -0.0904(5) 0.7831(5) 1.0009(6) 0.054(4) Uani 1 1 d . .
H46 H -0.1172 0.7721 1.0046 0.065 Uiso 1 1 calc R .
C47 C -0.0647(5) 0.7602(5) 0.9681(7) 0.052(4) Uani 1 1 d . .
H47 H -0.0753 0.7348 0.9480 0.062 Uiso 1 1 calc R .
C48 C -0.1081(6) 0.8465(6) 1.0583(9) 0.078(5) Uani 1 1 d . .
H48A H -0.1386 0.8410 1.0331 0.117 Uiso 1 1 calc R .
H48B H -0.1020 0.8757 1.0557 0.117 Uiso 1 1 calc R .
H48C H -0.1032 0.8387 1.1053 0.117 Uiso 1 1 calc R .
C49 C 0.2008(4) 0.7036(3) 1.2220(5) 0.029(2) Uani 1 1 d . .
C50 C 0.1447(5) 0.6648(4) 1.2454(6) 0.045(3) Uani 1 1 d . .
H50 H 0.1144 0.6606 1.2397 0.054 Uiso 1 1 calc R .
C51 C 0.1738(5) 0.6353(4) 1.2827(7) 0.051(4) Uani 1 1 d . .
C52 C 0.2184(5) 0.6440(4) 1.2886(6) 0.042(3) Uani 1 1 d . .
C53 C 0.1572(6) 0.5989(4) 1.3116(9) 0.070(5) Uani 1 1 d . .
H53A H 0.1399 0.5817 1.2751 0.105 Uiso 1 1 calc R .
H53B H 0.1389 0.6080 1.3394 0.105 Uiso 1 1 calc R .
H53C H 0.1821 0.5832 1.3392 0.105 Uiso 1 1 calc R .
C54 C 0.2551(5) 0.6158(4) 1.3307(7) 0.043(3) Uani 1 1 d . .
C55 C 0.2782(5) 0.5875(5) 1.2995(7) 0.055(4) Uani 1 1 d . .
H55 H 0.2695 0.5845 1.2521 0.066 Uiso 1 1 calc R .
C56 C 0.3122(5) 0.5651(4) 1.3374(7) 0.050(3) Uani 1 1 d . .
H56 H 0.3276 0.5479 1.3151 0.060 Uiso 1 1 calc R .
C57 C 0.3260(5) 0.5660(4) 1.4081(7) 0.047(3) Uani 1 1 d . .
C58 C 0.3023(7) 0.5932(6) 1.4375(8) 0.086(7) Uani 1 1 d . .
H58 H 0.3102 0.5946 1.4850 0.104 Uiso 1 1 calc R .
C59 C 0.2681(7) 0.6182(5) 1.4016(8) 0.075(6) Uani 1 1 d . .
H59 H 0.2538 0.6364 1.4242 0.091 Uiso 1 1 calc R .
C60 C 0.3646(6) 0.5399(5) 1.4508(8) 0.074(5) Uani 1 1 d . .
H60A H 0.3565 0.5278 1.4886 0.110 Uiso 1 1 calc R .
H60B H 0.3905 0.5572 1.4678 0.110 Uiso 1 1 calc R .
H60C H 0.3713 0.5181 1.4230 0.110 Uiso 1 1 calc R .
C61 C 0.1304(5) 0.8349(4) 1.1813(6) 0.041(3) Uani 1 1 d . .
C62 C 0.1629(5) 0.8829(4) 1.2634(6) 0.048(3) Uani 1 1 d . .
H62 H 0.1706 0.9102 1.2770 0.058 Uiso 1 1 calc R .
C63 C 0.1741(5) 0.8513(5) 1.3125(6) 0.050(4) Uani 1 1 d . .
C64 C 0.1572(5) 0.8118(4) 1.2923(6) 0.045(3) Uani 1 1 d . .
C65 C 0.2038(6) 0.8624(5) 1.3827(6) 0.072(5) Uani 1 1 d . .
H65A H 0.1946 0.8470 1.4167 0.108 Uiso 1 1 calc R .
H65B H 0.2014 0.8917 1.3905 0.108 Uiso 1 1 calc R .
H65C H 0.2343 0.8557 1.3858 0.108 Uiso 1 1 calc R .
C66 C 0.1601(5) 0.7759(4) 1.3404(6) 0.046(3) Uani 1 1 d . .
C67 C 0.1215(5) 0.7548(5) 1.3397(7) 0.052(4) Uani 1 1 d . .
H67 H 0.0942 0.7635 1.3108 0.063 Uiso 1 1 calc R .
C68 C 0.1232(6) 0.7207(5) 1.3814(7) 0.064(5) Uani 1 1 d . .
H68 H 0.0969 0.7068 1.3806 0.077 Uiso 1 1 calc R .
C69 C 0.1631(7) 0.7071(5) 1.4240(7) 0.064(5) Uani 1 1 d . .
C70 C 0.2023(7) 0.7271(6) 1.4221(7) 0.076(6) Uani 1 1 d . .
H70 H 0.2297 0.7171 1.4490 0.091 Uiso 1 1 calc R .
C71 C 0.2013(6) 0.7624(5) 1.3798(6) 0.058(4) Uani 1 1 d . .
H71 H 0.2275 0.7758 1.3787 0.070 Uiso 1 1 calc R .
C72 C 0.1659(8) 0.6697(6) 1.4713(9) 0.096(8) Uani 1 1 d . .
H72A H 0.1639 0.6791 1.5150 0.144 Uiso 1 1 calc R .
H72B H 0.1939 0.6556 1.4770 0.144 Uiso 1 1 calc R .
H72C H 0.1417 0.6510 1.4515 0.144 Uiso 1 1 calc R .
C75 C 0.5165(18) 0.9996(16) 1.228(2) 0.098(14) Uiso 0.50 1 d P .
N14 N 0.5000 0.975(3) 1.2500 0.35(4) Uiso 1 2 d S .
C73 C 0.022(2) 0.6111(18) 1.233(3) 0.110(16) Uiso 0.50 1 d P .
N13 N 0.0411(19) 0.5858(17) 1.218(2) 0.151(19) Uiso 0.50 1 d P .
C76 C 0.5211(19) 1.0245(17) 1.198(3) 0.115(16) Uiso 0.50 1 d P .
C74 C -0.019(3) 0.628(2) 1.215(3) 0.16(3) Uiso 0.50 1 d P .
C78 C 0.047(2) 1.1527(19) 0.761(3) 0.122(19) Uiso 0.50 1 d P .
C77 C 0.010(3) 1.1692(15) 0.771(2) 0.118(18) Uiso 0.50 1 d P .
N16 N -0.032(2) 1.1599(18) 0.778(3) 0.15(2) Uiso 0.50 1 d P .

loop_
_atom_site_aniso_label
_atom_site_aniso_U_11
_atom_site_aniso_U_22
_atom_site_aniso_U_33
_atom_site_aniso_U_23
_atom_site_aniso_U_13
_atom_site_aniso_U_12
Cu1 0.0398(9) 0.0461(9) 0.0355(7) 0.0019(6) 0.0094(6) 0.0029(8)
Cu2 0.0451(10) 0.0509(9) 0.0316(7) -0.0036(6) 0.0064(6) 0.0002(8)
Cu3 0.0429(10) 0.0471(9) 0.0336(7) -0.0023(6) 0.0063(6) -0.0002(8)
Cu4 0.0430(10) 0.0491(9) 0.0393(8) -0.0044(6) 0.0022(7) -0.0024(8)
Cu5 0.0406(10) 0.0402(8) 0.0433(8) 0.0013(6) 0.0039(7) -0.0007(8)
Cu6 0.0438(10) 0.0420(9) 0.0384(8) -0.0019(6) -0.0018(7) 0.0010(8)
Cu7 0.0550(12) 0.0486(10) 0.0480(9) 0.0033(7) -0.0044(8) -0.0108(9)
Cu8 0.0392(9) 0.0487(9) 0.0345(7) 0.0000(6) 0.0046(6) 0.0020(8)
Cu9 0.0400(10) 0.0491(9) 0.0336(7) 0.0072(6) 0.0059(6) -0.0022(8)
Cu10 0.0479(11) 0.0665(11) 0.0347(8) 0.0021(7) 0.0072(7) -0.0039(9)
Cu11 0.0384(9) 0.0389(8) 0.0390(7) -0.0004(6) 0.0031(6) 0.0017(7)
Cu12 0.0349(9) 0.0417(8) 0.0413(8) 0.0031(6) 0.0028(6) -0.0034(7)
Cu13 0.0412(11) 0.0654(12) 0.0501(9) -0.0096(8) 0.0010(7) 0.0068(9)
Cu14 0.0446(10) 0.0496(9) 0.0384(8) -0.0038(6) 0.0099(7) -0.0020(8)
Cu15 0.0497(11) 0.0417(9) 0.0402(8) -0.0038(6) 0.0148(7) -0.0026(8)
I1 0.0555(6) 0.0483(5) 0.0449(5) 0.0114(4) 0.0059(4) 0.0005(5)
I2 0.0417(6) 0.0787(7) 0.0497(5) 0.0004(4) 0.0092(4) -0.0094(5)
I3 0.0485(6) 0.0599(6) 0.0376(4) -0.0071(4) -0.0003(4) 0.0001(5)
I4 0.0521(6) 0.0541(5) 0.0372(4) -0.0062(3) -0.0010(4) -0.0039(5)
I5 0.0624(7) 0.0450(5) 0.0634(6) -0.0007(4) 0.0308(5) 0.0035(5)
I6 0.0327(4) 0.0370(4) 0.0316(4) 0.0005(3) 0.0023(3) -0.0001(3)
I7 0.0379(5) 0.0478(5) 0.0393(4) -0.0027(3) 0.0066(3) 0.0000(4)
I8 0.0428(6) 0.0567(6) 0.0628(6) -0.0042(4) 0.0145(4) 0.0093(5)
S1 0.0306(16) 0.0399(16) 0.0381(14) 0.0012(11) 0.0037(12) -0.0045(14)
S2 0.0392(18) 0.0507(18) 0.0317(14) -0.0049(12) 0.0098(12) -0.0016(16)
S3 0.0375(18) 0.0477(17) 0.0284(13) 0.0009(11) 0.0055(11) 0.0005(15)
S4 0.0328(17) 0.0379(16) 0.0346(14) 0.0000(11) -0.0025(11) 0.0007(14)
S5 0.0373(18) 0.0360(15) 0.0359(14) 0.0068(11) 0.0002(12) -0.0029(14)
S6 0.046(2) 0.0389(16) 0.0341(14) -0.0025(11) 0.0014(13) 0.0034(15)
S7 0.044(2) 0.0442(17) 0.0337(14) -0.0038(12) 0.0069(12) 0.0074(15)
S8 0.035(2) 0.030(2) 0.0259(15) 0.0021(12) 0.0010(13) 0.0010(16)
S8A 0.015(8) 0.021(9) 0.047(9) 0.001(6) 0.009(6) 0.014(6)
N1 0.033(6) 0.037(5) 0.036(5) 0.003(4) 0.011(4) 0.007(5)
N2 0.033(6) 0.031(5) 0.040(5) -0.009(4) 0.002(4) 0.000(5)
N3 0.049(7) 0.021(4) 0.022(4) 0.001(3) -0.006(4) -0.005(4)
N4 0.033(6) 0.043(6) 0.036(5) 0.000(4) 0.011(4) -0.011(5)
N5 0.044(7) 0.039(5) 0.025(4) 0.001(4) 0.005(4) 0.006(5)
N6 0.050(7) 0.036(5) 0.028(5) -0.007(4) 0.006(4) -0.008(5)
N7 0.030(6) 0.044(6) 0.033(5) 0.009(4) -0.009(4) -0.006(5)
N8 0.037(6) 0.054(6) 0.025(4) 0.004(4) -0.004(4) -0.003(5)
N9 0.051(7) 0.025(5) 0.047(6) -0.002(4) 0.010(5) 0.010(5)
N10 0.031(6) 0.052(6) 0.026(4) 0.002(4) 0.005(4) 0.000(5)
N11 0.035(6) 0.032(5) 0.043(5) -0.004(4) 0.000(4) 0.012(5)
N12 0.038(6) 0.057(7) 0.036(5) -0.008(5) 0.010(4) 0.000(6)
C1 0.037(7) 0.035(6) 0.038(6) 0.005(5) 0.002(5) -0.006(6)
C2 0.038(8) 0.053(8) 0.043(7) 0.006(5) 0.016(5) 0.004(7)
C3 0.046(9) 0.057(9) 0.055(8) 0.010(6) 0.012(6) 0.014(8)
C4 0.030(6) 0.034(6) 0.031(5) 0.006(4) 0.010(4) -0.004(5)
C5 0.079(15) 0.16(2) 0.099(14) 0.087(14) 0.048(12) 0.028(15)
C6 0.058(10) 0.044(7) 0.042(7) 0.005(5) 0.026(6) 0.002(7)
C7 0.040(9) 0.093(13) 0.066(10) -0.008(8) 0.006(7) 0.030(9)
C8 0.056(10) 0.087(12) 0.047(8) 0.002(7) 0.017(7) 0.014(10)
C9 0.030(8) 0.082(11) 0.062(9) 0.015(8) 0.010(6) 0.000(8)
C10 0.033(8) 0.074(11) 0.076(10) -0.025(8) 0.015(7) -0.009(8)
C11 0.046(10) 0.102(14) 0.063(9) 0.005(9) 0.010(7) -0.022(10)
C12 0.038(9) 0.102(14) 0.071(10) 0.010(9) 0.016(7) 0.018(10)
C13 0.041(8) 0.034(6) 0.030(5) 0.000(4) 0.005(5) 0.014(6)
C14 0.043(8) 0.059(8) 0.031(6) 0.000(5) 0.015(5) -0.014(7)
C15 0.046(8) 0.064(9) 0.030(6) -0.019(5) 0.003(5) 0.002(7)
C16 0.059(9) 0.026(6) 0.038(6) 0.007(4) 0.014(6) 0.000(6)
C17 0.070(13) 0.121(16) 0.047(8) -0.026(9) 0.022(8) -0.027(12)
C18 0.040(8) 0.047(7) 0.040(6) -0.013(5) 0.005(5) 0.000(6)
C19 0.052(10) 0.041(7) 0.069(9) 0.002(6) 0.023(7) 0.008(7)
C20 0.054(10) 0.050(9) 0.081(10) 0.001(7) 0.025(8) -0.005(8)
C21 0.075(14) 0.052(10) 0.118(14) -0.012(9) 0.063(12) -0.017(10)
C22 0.077(13) 0.046(9) 0.073(10) -0.006(7) 0.028(9) -0.005(9)
C23 0.061(10) 0.048(8) 0.044(7) 0.001(6) 0.022(6) 0.000(7)
C24 0.11(2) 0.14(2) 0.14(2) -0.017(17) 0.077(17) -0.079(19)
C25 0.040(7) 0.044(7) 0.027(5) 0.006(4) 0.006(5) 0.004(6)
C26 0.035(7) 0.041(7) 0.036(6) -0.004(5) 0.003(5) 0.001(6)
C27 0.049(9) 0.057(8) 0.022(5) -0.008(5) 0.005(5) 0.000(7)
C28 0.033(7) 0.047(7) 0.029(5) 0.008(5) 0.006(5) 0.003(6)
C29 0.052(10) 0.082(12) 0.052(8) -0.015(8) -0.019(7) 0.017(9)
C30 0.040(8) 0.051(8) 0.042(7) 0.000(5) 0.005(5) 0.017(7)
C31 0.047(9) 0.064(9) 0.045(7) 0.003(6) 0.016(6) 0.005(8)
C32 0.067(12) 0.058(9) 0.068(10) 0.005(7) 0.024(8) 0.022(9)
C33 0.070(12) 0.036(7) 0.068(9) -0.004(6) 0.008(8) 0.017(8)
C34 0.063(11) 0.044(8) 0.056(8) 0.005(6) 0.019(7) 0.021(8)
C35 0.038(8) 0.072(10) 0.035(6) 0.007(6) 0.002(5) 0.011(7)
C36 0.14(2) 0.063(12) 0.107(15) -0.014(10) 0.061(15) 0.016(14)
C37 0.031(7) 0.043(7) 0.038(6) 0.010(5) -0.006(5) -0.010(6)
C38 0.030(7) 0.045(7) 0.028(5) -0.005(4) 0.000(4) -0.012(6)
C39 0.035(8) 0.054(8) 0.038(6) 0.010(5) -0.009(5) -0.012(7)
C40 0.024(6) 0.057(8) 0.028(5) -0.011(5) 0.003(4) 0.005(6)
C41 0.045(9) 0.062(9) 0.051(8) -0.006(6) -0.014(7) -0.003(8)
C42 0.027(7) 0.061(9) 0.036(6) 0.001(5) -0.006(5) -0.006(6)
C43 0.046(10) 0.071(11) 0.062(9) 0.023(7) 0.010(7) 0.000(8)
C44 0.049(10) 0.068(10) 0.049(8) -0.020(7) 0.008(6) 0.002(8)
C45 0.055(10) 0.065(10) 0.055(8) 0.003(7) 0.025(7) 0.020(9)
C46 0.043(9) 0.079(11) 0.042(7) -0.003(7) 0.012(6) -0.008(8)
C47 0.041(9) 0.053(8) 0.057(8) -0.008(6) 0.009(6) -0.013(7)
C48 0.070(13) 0.088(13) 0.084(12) -0.007(10) 0.034(10) 0.025(11)
C49 0.025(6) 0.027(5) 0.031(5) 0.000(4) 0.002(4) 0.003(5)
C50 0.047(9) 0.033(6) 0.055(7) 0.015(5) 0.013(6) -0.001(6)
C51 0.049(9) 0.042(7) 0.058(8) 0.011(6) 0.006(7) -0.009(7)
C52 0.059(9) 0.029(6) 0.034(6) 0.007(4) 0.009(5) 0.011(6)
C53 0.070(12) 0.031(7) 0.106(12) 0.037(8) 0.019(9) -0.011(8)
C54 0.042(8) 0.036(7) 0.058(8) 0.000(5) 0.024(6) 0.001(6)
C55 0.057(10) 0.074(10) 0.041(7) 0.012(6) 0.024(6) 0.011(9)
C56 0.037(8) 0.045(8) 0.061(8) 0.005(6) 0.004(6) 0.014(7)
C57 0.043(8) 0.023(6) 0.067(8) 0.010(5) 0.003(6) -0.001(6)
C58 0.105(17) 0.090(13) 0.045(8) -0.010(8) -0.009(9) 0.035(13)
C59 0.082(14) 0.076(12) 0.059(9) 0.000(8) 0.005(9) 0.036(11)
C60 0.061(12) 0.062(10) 0.076(10) 0.013(8) -0.016(9) 0.013(9)
C61 0.046(8) 0.034(6) 0.039(6) -0.010(5) 0.004(5) -0.006(6)
C62 0.049(9) 0.051(8) 0.040(6) -0.011(5) 0.006(6) -0.013(7)
C63 0.056(9) 0.068(9) 0.024(5) -0.013(5) 0.011(5) -0.012(8)
C64 0.040(8) 0.052(8) 0.045(7) -0.005(6) 0.014(6) -0.003(7)
C65 0.104(15) 0.086(12) 0.021(6) -0.007(6) 0.010(7) -0.027(11)
C66 0.057(10) 0.041(7) 0.039(6) 0.005(5) 0.013(6) -0.011(7)
C67 0.042(9) 0.060(9) 0.052(8) 0.004(6) 0.009(6) -0.012(8)
C68 0.076(13) 0.072(11) 0.056(9) 0.000(7) 0.038(8) -0.028(10)
C69 0.100(15) 0.052(9) 0.037(7) -0.005(6) 0.017(8) -0.010(10)
C70 0.088(15) 0.085(12) 0.037(8) -0.012(7) -0.008(8) 0.024(12)
C71 0.062(11) 0.068(10) 0.038(7) -0.001(6) 0.003(6) -0.014(9)
C72 0.14(2) 0.067(12) 0.072(12) 0.002(9) 0.010(12) -0.007(13)

loop_
_atom_type_symbol
_atom_type_description
_atom_type_scat_dispersion_real
_atom_type_scat_dispersion_imag
_atom_type_scat_source
C C 0.0033 0.0016 'International Tables Vol C Tables 4.2.6.8 and 6.1.1.4'
H H 0.0000 0.0000 'International Tables Vol C Tables 4.2.6.8 and 6.1.1.4'
N N 0.0061 0.0033 'International Tables Vol C Tables 4.2.6.8 and 6.1.1.4'
S S 0.1246 0.1234 'International Tables Vol C Tables 4.2.6.8 and 6.1.1.4'
Cu Cu 0.3201 1.2651 'International Tables Vol C Tables 4.2.6.8 and 6.1.1.4'
I I -0.4742 1.8119 'International Tables Vol C Tables 4.2.6.8 and 6.1.1.4'

loop_
_geom_angle_atom_site_label_1
_geom_angle_atom_site_label_2
_geom_angle_atom_site_label_3
_geom_angle
_geom_angle_site_symmetry_1
_geom_angle_site_symmetry_3
N1 Cu1 N3 120.2(4) . .
N1 Cu1 I1 117.5(3) . .
N3 Cu1 I1 118.2(3) . .
N1 Cu1 Cu2 130.0(3) . .
N3 Cu1 Cu2 96.2(3) . .
I1 Cu1 Cu2 59.73(6) . .
N1 Cu1 Cu3 89.7(3) . .
N3 Cu1 Cu3 82.3(3) . .
I1 Cu1 Cu3 118.30(7) . .
Cu2 Cu1 Cu3 60.63(6) . .
N5 Cu2 S2 120.4(3) . .
N5 Cu2 I1 111.8(3) . .
S2 Cu2 I1 127.71(11) . .
N5 Cu2 Cu1 132.7(3) . .
S2 Cu2 Cu1 81.90(11) . .
I1 Cu2 Cu1 59.72(6) . .
N5 Cu2 Cu3 93.6(3) . .
S2 Cu2 Cu3 53.70(10) . .
I1 Cu2 Cu3 122.67(8) . .
Cu1 Cu2 Cu3 65.20(6) . .
S3 Cu3 S2 123.80(13) . .
S3 Cu3 S1 108.31(14) . .
S2 Cu3 S1 119.10(13) . .
S3 Cu3 S7 106.34(12) . .
S2 Cu3 S7 100.49(13) . .
S1 Cu3 S7 92.16(12) . .
S3 Cu3 Cu2 77.30(10) . .
S2 Cu3 Cu2 50.92(9) . .
S1 Cu3 Cu2 127.00(11) . .
S7 Cu3 Cu2 138.22(12) . .
S3 Cu3 Cu1 94.34(10) . .
S2 Cu3 Cu1 73.94(10) . .
S1 Cu3 Cu1 72.85(9) . .
S7 Cu3 Cu1 157.60(9) . .
Cu2 Cu3 Cu1 54.16(6) . .
N7 Cu4 S6 119.3(3) . .
N7 Cu4 Cu5 134.7(3) . .
S6 Cu4 Cu5 82.23(10) . .
N7 Cu4 I2 109.0(3) . .
S6 Cu4 I2 131.59(10) . .
Cu5 Cu4 I2 60.13(6) . .
N7 Cu4 Cu6 93.2(3) . .
S6 Cu4 Cu6 54.16(10) . .
Cu5 Cu4 Cu6 66.55(7) . .
I2 Cu4 Cu6 122.45(8) . .
N9 Cu5 N11 120.6(4) . .
N9 Cu5 Cu4 128.7(3) . .
N11 Cu5 Cu4 97.1(3) . .
N9 Cu5 I2 113.4(3) . .
N11 Cu5 I2 122.1(3) . .
Cu4 Cu5 I2 60.65(6) . .
N9 Cu5 Cu6 88.2(3) . .
N11 Cu5 Cu6 84.6(3) . .
Cu4 Cu5 Cu6 60.30(6) . .
I2 Cu5 Cu6 117.17(7) . .
S4 Cu6 S6 125.07(14) . .
S4 Cu6 S5 106.85(12) . .
S6 Cu6 S5 119.79(12) . .
S4 Cu6 S7 110.34(13) . .
S6 Cu6 S7 93.30(13) . .
S5 Cu6 S7 95.41(13) . .
S4 Cu6 Cu4 77.71(11) . .
S6 Cu6 Cu4 51.62(10) . .
S5 Cu6 Cu4 127.88(12) . .
S7 Cu6 Cu4 132.69(10) . .
S4 Cu6 Cu5 94.37(11) . .
S6 Cu6 Cu5 73.16(10) . .
S5 Cu6 Cu5 74.78(10) . .
S7 Cu6 Cu5 155.21(10) . .
Cu4 Cu6 Cu5 53.16(6) . .
S5 Cu7 I3 122.71(11) 7_567 .
S5 Cu7 I5 112.66(11) 7_567 .
I3 Cu7 I5 116.73(7) . .
S5 Cu7 Cu8 76.29(10) 7_567 .
I3 Cu7 Cu8 56.33(5) . .
I5 Cu7 Cu8 170.97(9) . .
S5 Cu7 Cu9 51.41(10) 7_567 .
I3 Cu7 Cu9 112.15(8) . .
I5 Cu7 Cu9 125.82(7) . .
Cu8 Cu7 Cu9 58.24(6) . .
N6 Cu8 N10 123.8(4) . 7_567
N6 Cu8 I3 119.1(3) . .
N10 Cu8 I3 113.6(3) 7_567 .
N6 Cu8 Cu9 88.1(3) . .
N10 Cu8 Cu9 85.9(2) 7_567 .
I3 Cu8 Cu9 115.82(7) . .
N6 Cu8 Cu7 130.8(3) . .
N10 Cu8 Cu7 94.1(3) 7_567 .
I3 Cu8 Cu7 56.07(5) . .
Cu9 Cu8 Cu7 62.33(6) . .
S3 Cu9 S5 119.19(13) . 7_567
S3 Cu9 S8 93.25(12) . 7_567
S5 Cu9 S8 107.43(14) 7_567 7_567
S3 Cu9 S8A 114.2(4) . 7_567
S5 Cu9 S8A 84.3(4) 7_567 7_567
S8 Cu9 S8A 25.4(4) 7_567 7_567
S3 Cu9 I6 116.02(11) . .
S5 Cu9 I6 115.91(10) 7_567 .
S8 Cu9 I6 99.21(11) 7_567 .
S8A Cu9 I6 100.9(4) 7_567 .
S3 Cu9 Cu8 75.07(8) . .
S5 Cu9 Cu8 76.24(9) 7_567 .
S8 Cu9 Cu8 167.83(12) 7_567 .
S8A Cu9 Cu8 160.5(4) 7_567 .
I6 Cu9 Cu8 89.18(7) . .
S3 Cu9 Cu7 134.41(9) . .
S5 Cu9 Cu7 49.82(9) 7_567 .
S8 Cu9 Cu7 131.92(11) 7_567 .
S8A Cu9 Cu7 108.5(4) 7_567 .
I6 Cu9 Cu7 68.87(6) . .
Cu8 Cu9 Cu7 59.43(6) . .
S1 Cu10 I5 108.05(12) 7_567 .
S1 Cu10 I4 126.02(12) 7_567 .
I5 Cu10 I4 118.21(7) . .
S1 Cu10 Cu11 78.26(11) 7_567 .
I5 Cu10 Cu11 173.28(8) . .
I4 Cu10 Cu11 57.52(6) . .
S1 Cu10 Cu12 53.91(9) 7_567 .
I5 Cu10 Cu12 120.90(8) . .
I4 Cu10 Cu12 114.56(8) . .
Cu11 Cu10 Cu12 60.66(6) . .
N8 Cu11 N2 123.0(4) . 7_567
N8 Cu11 I4 113.3(3) . .
N2 Cu11 I4 119.9(3) 7_567 .
N8 Cu11 Cu10 129.0(3) . .
N2 Cu11 Cu10 96.5(3) 7_567 .
I4 Cu11 Cu10 58.66(6) . .
N8 Cu11 Cu12 88.6(3) . .
N2 Cu11 Cu12 85.7(3) 7_567 .
I4 Cu11 Cu12 116.38(8) . .
Cu10 Cu11 Cu12 61.48(6) . .
S4 Cu12 S8 107.16(13) . .
S4 Cu12 S1 119.07(13) . 7_567
S8 Cu12 S1 91.25(13) . 7_567
S4 Cu12 S8A 86.8(4) . .
S8 Cu12 S8A 24.9(4) . .
S1 Cu12 S8A 114.1(4) 7_567 .
S4 Cu12 I6 110.74(10) . .
S8 Cu12 I6 102.48(10) . .
S1 Cu12 I6 121.20(10) 7_567 .
S8A Cu12 I6 97.1(4) . .
S4 Cu12 Cu11 75.46(10) . .
S8 Cu12 Cu11 165.78(11) . .
S1 Cu12 Cu11 75.64(10) 7_567 .
S8A Cu12 Cu11 162.3(4) . .
I6 Cu12 Cu11 89.24(6) . .
S4 Cu12 Cu10 133.32(11) . .
S8 Cu12 Cu10 117.94(12) . .
S1 Cu12 Cu10 51.85(8) 7_567 .
S8A Cu12 Cu10 139.8(4) . .
I6 Cu12 Cu10 71.80(6) . .
Cu11 Cu12 Cu10 57.87(6) . .
S7 Cu13 I7 127.66(12) . .
S7 Cu13 I6 117.73(12) . .
I7 Cu13 I6 114.34(7) . .
S2 Cu14 S6 121.73(14) . .
S2 Cu14 Cu15 79.06(9) . .
S6 Cu14 Cu15 79.06(9) . .
S2 Cu14 I7 101.07(9) . .
S6 Cu14 I7 101.76(10) . .
Cu15 Cu14 I7 178.89(9) . .
S2 Cu14 I8 104.41(10) . .
S6 Cu14 I8 107.42(11) . .
Cu15 Cu14 I8 57.24(6) . .
I7 Cu14 I8 121.71(7) . .
N4 Cu15 N12 109.5(4) . .
N4 Cu15 I8 125.6(3) . .
N12 Cu15 I8 124.9(3) . .
N4 Cu15 Cu14 103.9(3) . .
N12 Cu15 Cu14 104.7(3) . .
I8 Cu15 Cu14 63.37(6) . .
Cu1 I1 Cu2 60.54(6) . .
Cu5 I2 Cu4 59.22(6) . .
Cu7 I3 Cu8 67.60(6) . .
Cu11 I4 Cu10 63.82(6) . .
Cu10 I5 Cu7 94.43(7) . .
Cu12 I6 Cu9 99.44(6) . .
Cu12 I6 Cu13 80.68(6) . .
Cu9 I6 Cu13 76.18(6) . .
Cu13 I7 Cu14 87.37(6) . .
Cu15 I8 Cu14 59.39(5) . .
C1 S1 Cu10 111.8(4) . 7_567
C1 S1 Cu12 102.5(5) . 7_567
Cu10 S1 Cu12 74.24(11) 7_567 7_567
C1 S1 Cu3 111.6(4) . .
Cu10 S1 Cu3 135.21(16) 7_567 .
Cu12 S1 Cu3 106.27(13) 7_567 .
C13 S2 Cu2 113.0(4) . .
C13 S2 Cu3 99.8(4) . .
Cu2 S2 Cu3 75.38(11) . .
C13 S2 Cu14 119.0(5) . .
Cu2 S2 Cu14 123.97(15) . .
Cu3 S2 Cu14 113.09(15) . .
C25 S3 Cu3 113.2(4) . .
C25 S3 Cu9 107.8(4) . .
Cu3 S3 Cu9 104.89(13) . .
C37 S4 Cu6 112.3(5) . .
C37 S4 Cu12 107.5(5) . .
Cu6 S4 Cu12 106.18(15) . .
C49 S5 Cu7 111.8(4) . 7_567
C49 S5 Cu9 103.2(4) . 7_567
Cu7 S5 Cu9 78.77(13) 7_567 7_567
C49 S5 Cu6 112.3(4) . .
Cu7 S5 Cu6 131.74(15) 7_567 .
Cu9 S5 Cu6 108.99(13) 7_567 .
C61 S6 Cu4 109.2(5) . .
C61 S6 Cu6 103.4(5) . .
Cu4 S6 Cu6 74.22(12) . .
C61 S6 Cu14 120.0(4) . .
Cu4 S6 Cu14 120.98(14) . .
Cu6 S6 Cu14 119.44(16) . .
S8 S7 S8A 49.9(5) 7_567 .
S8 S7 Cu13 97.82(15) 7_567 .
S8A S7 Cu13 95.3(4) . .
S8 S7 Cu3 85.55(16) 7_567 .
S8A S7 Cu3 135.4(5) . .
Cu13 S7 Cu3 87.74(12) . .
S8 S7 Cu6 124.81(18) 7_567 .
S8A S7 Cu6 75.0(5) . .
Cu13 S7 Cu6 82.82(13) . .
Cu3 S7 Cu6 149.10(16) . .
S8 S8 S7 96.8(3) 7_567 7_567
S8 S8 Cu12 110.7(2) 7_567 .
S7 S8 Cu12 110.68(17) 7_567 .
S8 S8 Cu9 107.6(2) 7_567 7_567
S7 S8 Cu9 108.47(17) 7_567 7_567
Cu12 S8 Cu9 120.03(17) . 7_567
S8A S8A S7 93.3(10) 7_567 .
S8A S8A Cu9 108.1(10) 7_567 7_567
S7 S8A Cu9 118.9(7) . 7_567
S8A S8A Cu12 102.7(10) 7_567 .
S7 S8A Cu12 114.8(6) . .
Cu9 S8A Cu12 114.8(6) 7_567 .
C2 N1 C1 115.6(11) . .
C2 N1 Cu1 123.3(9) . .
C1 N1 Cu1 119.2(9) . .
C1 N2 C4 116.6(10) . .
C1 N2 Cu11 119.8(9) . 7_567
C4 N2 Cu11 123.6(8) . 7_567
C13 N3 C16 118.9(10) . .
C13 N3 Cu1 120.4(7) . .
C16 N3 Cu1 120.4(9) . .
C13 N4 C14 114.0(11) . .
C13 N4 Cu15 119.6(8) . .
C14 N4 Cu15 126.3(8) . .
C25 N5 C28 120.0(10) . .
C25 N5 Cu2 120.4(8) . .
C28 N5 Cu2 119.4(8) . .
C25 N6 C26 116.7(11) . .
C25 N6 Cu8 117.0(9) . .
C26 N6 Cu8 123.9(8) . .
C37 N7 C38 121.2(10) . .
C37 N7 Cu4 118.5(7) . .
C38 N7 Cu4 120.0(9) . .
C40 N8 C37 115.1(11) . .
C40 N8 Cu11 126.3(8) . .
C37 N8 Cu11 117.9(8) . .
C50 N9 C49 116.9(11) . .
C50 N9 Cu5 121.6(10) . .
C49 N9 Cu5 119.2(8) . .
C49 N10 C52 117.6(11) . .
C49 N10 Cu8 117.5(8) . 7_567
C52 N10 Cu8 124.8(9) . 7_567
C61 N11 C64 119.7(11) . .
C61 N11 Cu5 119.3(8) . .
C64 N11 Cu5 120.9(9) . .
C62 N12 C61 115.7(11) . .
C62 N12 Cu15 123.9(10) . .
C61 N12 Cu15 120.3(8) . .
N2 C1 N1 125.1(12) . .
N2 C1 S1 118.3(9) . .
N1 C1 S1 116.6(10) . .
N1 C2 C3 124.4(13) . .
C2 C3 C4 115.4(13) . .
C2 C3 C5 122.8(14) . .
C4 C3 C5 121.7(14) . .
N2 C4 C3 122.3(12) . .
N2 C4 C6 114.0(10) . .
C3 C4 C6 123.6(11) . .
C7 C6 C11 116.3(15) . .
C7 C6 C4 122.8(12) . .
C11 C6 C4 120.7(13) . .
C6 C7 C8 121.6(15) . .
C9 C8 C7 123.3(16) . .
C8 C9 C10 116.7(15) . .
C8 C9 C12 123.9(15) . .
C10 C9 C12 119.4(15) . .
C11 C10 C9 119.9(16) . .
C10 C11 C6 122.2(16) . .
N3 C13 N4 124.4(10) . .
N3 C13 S2 118.0(8) . .
N4 C13 S2 117.5(10) . .
C15 C14 N4 127.2(11) . .
C14 C15 C16 115.2(11) . .
C14 C15 C17 122.0(12) . .
C16 C15 C17 122.6(14) . .
N3 C16 C15 119.2(12) . .
N3 C16 C18 115.7(10) . .
C15 C16 C18 125.1(12) . .
C23 C18 C19 121.2(15) . .
C23 C18 C16 120.6(13) . .
C19 C18 C16 118.0(13) . .
C18 C19 C20 118.3(14) . .
C19 C20 C21 121.9(17) . .
C22 C21 C20 117.1(17) . .
C22 C21 C24 120.0(19) . .
C20 C21 C24 123(2) . .
C21 C22 C23 122.2(16) . .
C18 C23 C22 119.2(16) . .
N6 C25 N5 123.3(11) . .
N6 C25 S3 118.7(10) . .
N5 C25 S3 117.9(8) . .
C27 C26 N6 124.1(11) . .
C26 C27 C28 118.4(12) . .
C26 C27 C29 120.8(11) . .
C28 C27 C29 120.8(12) . .
N5 C28 C27 117.3(11) . .
N5 C28 C30 114.0(10) . .
C27 C28 C30 128.6(11) . .
C35 C30 C31 116.1(13) . .
C35 C30 C28 121.8(12) . .
C31 C30 C28 121.8(12) . .
C30 C31 C32 121.9(13) . .
C33 C32 C31 118.6(14) . .
C32 C33 C34 120.8(14) . .
C32 C33 C36 120.1(15) . .
C34 C33 C36 119.0(15) . .
C35 C34 C33 119.0(13) . .
C34 C35 C30 123.5(13) . .
N7 C37 N8 122.3(11) . .
N7 C37 S4 119.8(9) . .
N8 C37 S4 117.8(10) . .
N7 C38 C39 117.7(12) . .
N7 C38 C42 116.0(10) . .
C39 C38 C42 126.0(12) . .
C40 C39 C38 116.9(11) . .
C40 C39 C41 123.3(12) . .
C38 C39 C41 119.5(13) . .
N8 C40 C39 126.5(11) . .
C43 C42 C47 119.1(15) . .
C43 C42 C38 119.8(14) . .
C47 C42 C38 120.9(13) . .
C42 C43 C44 121.1(16) . .
C45 C44 C43 119.4(15) . .
C46 C45 C44 118.8(15) . .
C46 C45 C48 118.5(16) . .
C44 C45 C48 122.6(16) . .
C45 C46 C47 120.7(15) . .
C42 C47 C46 120.8(14) . .
N10 C49 N9 122.1(10) . .
N10 C49 S5 120.4(9) . .
N9 C49 S5 117.4(8) . .
N9 C50 C51 126.1(14) . .
C50 C51 C52 113.3(12) . .
C50 C51 C53 121.0(15) . .
C52 C51 C53 125.7(13) . .
N10 C52 C51 123.6(11) . .
N10 C52 C54 115.9(13) . .
C51 C52 C54 120.4(12) . .
C59 C54 C55 118.0(14) . .
C59 C54 C52 120.1(12) . .
C55 C54 C52 121.8(12) . .
C56 C55 C54 120.6(13) . .
C55 C56 C57 123.6(14) . .
C56 C57 C58 114.8(13) . .
C56 C57 C60 123.0(14) . .
C58 C57 C60 122.2(14) . .
C59 C58 C57 124.8(15) . .
C58 C59 C54 118.2(16) . .
N11 C61 N12 125.2(11) . .
N11 C61 S6 119.1(9) . .
N12 C61 S6 115.4(9) . .
N12 C62 C63 122.6(12) . .
C64 C63 C62 117.0(11) . .
C64 C63 C65 125.1(13) . .
C62 C63 C65 117.9(13) . .
N11 C64 C63 119.1(12) . .
N11 C64 C66 116.8(12) . .
C63 C64 C66 124.1(11) . .
C71 C66 C67 121.2(13) . .
C71 C66 C64 119.6(14) . .
C67 C66 C64 118.9(13) . .
C68 C67 C66 120.3(15) . .
C69 C68 C67 120.8(16) . .
C68 C69 C70 118.8(15) . .
C68 C69 C72 121.8(19) . .
C70 C69 C72 119.3(19) . .
C69 C70 C71 121.3(16) . .
C66 C71 C70 117.3(16) . .
C76 C75 N14 161(7) . .
C76 C75 C75 124(5) . 2_657
N14 C75 C75 45(4) . 2_657
C75 N14 C75 90(9) 2_657 .
N13 C73 C74 140(8) . 2_557
N13 C73 C74 140(8) . .
C74 C73 C74 75(7) 2_557 .
C73 C74 C73 84(7) 2_557 .
C73 C74 C74 56(5) 2_557 2_557
C73 C74 C74 48(4) . 2_557
N16 C78 C77 77(8) 2_556 .
C78 C77 N16 144(5) . .
C78 C77 N16 36(4) . 2_556
N16 C77 N16 134(5) . 2_556
C78 N16 C77 104(9) 2_556 .
C78 N16 C77 68(7) 2_556 2_556
C77 N16 C77 38(5) . 2_556

loop_
_geom_bond_atom_site_label_1
_geom_bond_atom_site_label_2
_geom_bond_distance
_geom_bond_site_symmetry_2
Cu1 N1 1.997(10) .
Cu1 N3 2.002(9) .
Cu1 I1 2.5726(18) .
Cu1 Cu2 2.594(2) .
Cu1 Cu3 2.904(2) .
Cu2 N5 2.001(9) .
Cu2 S2 2.237(3) .
Cu2 I1 2.573(2) .
Cu2 Cu3 2.788(2) .
Cu3 S3 2.299(3) .
Cu3 S2 2.323(4) .
Cu3 S1 2.431(4) .
Cu3 S7 2.457(4) .
Cu4 N7 2.003(10) .
Cu4 S6 2.251(4) .
Cu4 Cu5 2.545(2) .
Cu4 I2 2.583(2) .
Cu4 Cu6 2.763(3) .
Cu5 N9 1.995(10) .
Cu5 N11 2.009(10) .
Cu5 I2 2.569(2) .
Cu5 Cu6 2.918(3) .
Cu6 S4 2.289(3) .
Cu6 S6 2.327(4) .
Cu6 S5 2.365(3) .
Cu6 S7 2.542(4) .
Cu7 S5 2.268(4) 7_567
Cu7 I3 2.540(2) .
Cu7 I5 2.564(2) .
Cu7 Cu8 2.831(3) .
Cu7 Cu9 2.912(2) .
Cu8 N6 2.001(11) .
Cu8 N10 2.023(11) 7_567
Cu8 I3 2.5480(18) .
Cu8 Cu9 2.795(2) .
Cu9 S3 2.302(4) .
Cu9 S5 2.320(4) 7_567
Cu9 S8 2.386(3) 7_567
Cu9 S8A 2.386(15) 7_567
Cu9 I6 2.6646(19) .
Cu10 S1 2.297(3) 7_567
Cu10 I5 2.564(2) .
Cu10 I4 2.578(2) .
Cu10 Cu11 2.709(3) .
Cu10 Cu12 2.811(2) .
Cu11 N8 1.969(11) .
Cu11 N2 2.003(10) 7_567
Cu11 I4 2.5467(17) .
Cu11 Cu12 2.789(2) .
Cu12 S4 2.313(4) .
Cu12 S8 2.346(4) .
Cu12 S1 2.360(4) 7_567
Cu12 S8A 2.478(17) .
Cu12 I6 2.6618(17) .
Cu13 S7 2.226(4) .
Cu13 I7 2.488(2) .
Cu13 I6 2.676(2) .
Cu14 S2 2.369(4) .
Cu14 S6 2.370(3) .
Cu14 Cu15 2.582(2) .
Cu14 I7 2.6311(17) .
Cu14 I8 2.682(2) .
Cu15 N4 2.000(10) .
Cu15 N12 2.015(11) .
Cu15 I8 2.523(2) .
S1 C1 1.769(13) .
S1 Cu10 2.297(3) 7_567
S1 Cu12 2.360(4) 7_567
S2 C13 1.744(12) .
S3 C25 1.749(12) .
S4 C37 1.737(12) .
S5 C49 1.745(11) .
S5 Cu7 2.268(4) 7_567
S5 Cu9 2.320(4) 7_567
S6 C61 1.788(11) .
S7 S8 2.105(5) 7_567
S7 S8A 2.172(15) .
S8 S8 2.099(7) 7_567
S8 S7 2.105(5) 7_567
S8 Cu9 2.386(3) 7_567
S8A S8A 2.07(3) 7_567
S8A Cu9 2.386(15) 7_567
N1 C2 1.339(16) .
N1 C1 1.358(14) .
N2 C1 1.323(16) .
N2 C4 1.355(14) .
N2 Cu11 2.003(10) 7_567
N3 C13 1.340(16) .
N3 C16 1.367(15) .
N4 C13 1.354(14) .
N4 C14 1.355(15) .
N5 C25 1.361(15) .
N5 C28 1.372(14) .
N6 C25 1.337(14) .
N6 C26 1.352(15) .
N7 C37 1.354(17) .
N7 C38 1.362(15) .
N8 C40 1.322(14) .
N8 C37 1.381(15) .
N9 C50 1.321(15) .
N9 C49 1.384(16) .
N10 C49 1.336(14) .
N10 C52 1.374(16) .
N10 Cu8 2.023(11) 7_567
N11 C61 1.292(15) .
N11 C64 1.366(15) .
N12 C62 1.341(15) .
N12 C61 1.360(16) .
C2 C3 1.352(19) .
C3 C4 1.393(16) .
C3 C5 1.52(2) .
C4 C6 1.502(18) .
C6 C7 1.37(2) .
C6 C11 1.39(2) .
C7 C8 1.39(2) .
C8 C9 1.32(2) .
C9 C10 1.43(2) .
C9 C12 1.52(2) .
C10 C11 1.37(2) .
C14 C15 1.324(19) .
C15 C16 1.433(16) .
C15 C17 1.515(18) .
C16 C18 1.488(19) .
C18 C23 1.369(18) .
C18 C19 1.378(19) .
C19 C20 1.39(2) .
C20 C21 1.39(2) .
C21 C22 1.38(3) .
C21 C24 1.52(2) .
C22 C23 1.38(2) .
C26 C27 1.343(18) .
C27 C28 1.422(15) .
C27 C29 1.538(18) .
C28 C30 1.463(17) .
C30 C35 1.376(17) .
C30 C31 1.387(19) .
C31 C32 1.40(2) .
C32 C33 1.36(2) .
C33 C34 1.386(19) .
C33 C36 1.52(2) .
C34 C35 1.348(19) .
C38 C39 1.415(16) .
C38 C42 1.475(19) .
C39 C40 1.365(18) .
C39 C41 1.519(17) .
C42 C43 1.35(2) .
C42 C47 1.355(19) .
C43 C44 1.40(2) .
C44 C45 1.38(2) .
C45 C46 1.35(2) .
C45 C48 1.54(2) .
C46 C47 1.39(2) .
C50 C51 1.379(18) .
C51 C52 1.39(2) .
C51 C53 1.468(17) .
C52 C54 1.518(17) .
C54 C59 1.388(19) .
C54 C55 1.419(19) .
C55 C56 1.330(18) .
C56 C57 1.380(18) .
C57 C58 1.39(2) .
C57 C60 1.520(18) .
C58 C59 1.37(2) .
C62 C63 1.398(19) .
C63 C64 1.388(19) .
C63 C65 1.508(17) .
C64 C66 1.498(17) .
C66 C71 1.38(2) .
C66 C67 1.378(19) .
C67 C68 1.38(2) .
C68 C69 1.37(2) .
C69 C70 1.39(3) .
C69 C72 1.53(2) .
C70 C71 1.42(2) .
C75 C76 1.04(6) .
C75 N14 1.10(7) .
C75 C75 1.55(11) 2_657
N14 C75 1.10(7) 2_657
C73 N13 1.09(6) .
C73 C74 1.22(7) 2_557
C73 C74 1.36(7) .
C74 C73 1.22(7) 2_557
C74 C74 1.58(13) 2_557
C78 N16 0.83(7) 2_556
C78 C77 1.32(8) .
C77 N16 1.40(8) .
C77 N16 1.39(10) 2_556
N16 C78 0.83(7) 2_556
N16 C77 1.39(10) 2_556
